data_2202872
loop_
_publ_author_name
'Green, Tyler W.'
'Krause Bauer, Jeanette A.'
'Coker, Nathan L.'
'Connick, William B.'

_publ_section_title
;
 Bis[tris(pyrazol-1-yl)methane-\k^2^<i>N,N</i>']platinum(II)
 bis(hexafluorophosphate) nitromethane solvate
;
_journal_issue 11
_journal_name_full 'Acta Crystallographica Section E'
_journal_page_first m1035
_journal_page_last m1037
_journal_paper_doi 10.1107/S1600536803022529
_journal_volume 59
_journal_year 2003
_chemical_formula_iupac '[Pt (C10 H10 N6)2] (P F6)2, 2C H3 N O2'
_chemical_formula_moiety 'C20 H20 N12 Pt 2+, 2P F6 1-, 2C H3 N O2'
_chemical_formula_sum 'C22 H26 F12 N14 O4 P2 Pt'
_chemical_formula_weight 1035.60
_chemical_name_systematic
;
Bis[tris(pyrazol-1-yl)methane-\k^2^N,N']platinum(II)
bis(hexafluorophosphate) nitromethane solvate
;
_space_group_IT_number 14
_symmetry_cell_setting monoclinic
_symmetry_space_group_name_Hall '-P 2ybc'
_symmetry_space_group_name_H-M 'P 1 21/c 1'
_atom_sites_solution_hydrogens geom
_atom_sites_solution_primary direct
_atom_sites_solution_secondary difmap
_audit_creation_method SHELXL-97
_cell_angle_alpha 90.00
_cell_angle_beta 105.0440(10)
_cell_angle_gamma 90.00
_cell_formula_units_Z 2
_cell_length_a 7.9329(4)
_cell_length_b 23.2431(10)
_cell_length_c 9.9054(4)
_cell_measurement_reflns_used 7038
_cell_measurement_temperature 150(2)
_cell_measurement_theta_max 28.28
_cell_measurement_theta_min 1.75
_cell_volume 1763.81(14)
_computing_cell_refinement 'SAINT (Bruker, 2002)'
_computing_data_collection 'SMART (Bruker, 2002)'
_computing_data_reduction SAINT
_computing_molecular_graphics 'SHELXTL and DIAMOND (Crystal Impact , 1997)'
_computing_publication_material SHELXTL
_computing_structure_refinement SHELXTL
_computing_structure_solution 'SHELXTL (Bruker, 2002)'
_diffrn_ambient_temperature 150(2)
_diffrn_measured_fraction_theta_full 1.000
_diffrn_measured_fraction_theta_max 1.000
_diffrn_measurement_device_type 'SMART6000 CCD'
_diffrn_measurement_method \w
_diffrn_radiation_monochromator graphite
_diffrn_radiation_source 'fine-focus sealed tube'
_diffrn_radiation_type MoK\a
_diffrn_radiation_wavelength 0.71073
_diffrn_reflns_av_R_equivalents 0.0472
_diffrn_reflns_av_sigmaI/netI 0.0342
_diffrn_reflns_limit_h_max 10
_diffrn_reflns_limit_h_min -10
_diffrn_reflns_limit_k_max 30
_diffrn_reflns_limit_k_min -30
_diffrn_reflns_limit_l_max 13
_diffrn_reflns_limit_l_min -13
_diffrn_reflns_number 23878
_diffrn_reflns_theta_full 28.28
_diffrn_reflns_theta_max 28.28
_diffrn_reflns_theta_min 1.75
_diffrn_standards_decay_% none
_diffrn_standards_number 0
_exptl_absorpt_coefficient_mu 4.185
_exptl_absorpt_correction_T_max 0.8180
_exptl_absorpt_correction_T_min 0.6336
_exptl_absorpt_correction_type multi-scan
_exptl_absorpt_process_details '(SADABS; Sheldrick, 2001)'
_exptl_crystal_colour colorless
_exptl_crystal_density_diffrn 1.950
_exptl_crystal_density_method 'not measured'
_exptl_crystal_description plate
_exptl_crystal_F_000 1008
_exptl_crystal_size_max 0.12
_exptl_crystal_size_mid 0.10
_exptl_crystal_size_min 0.05
_refine_diff_density_max 0.800
_refine_diff_density_min -0.620
_refine_ls_extinction_method none
_refine_ls_goodness_of_fit_ref 1.048
_refine_ls_hydrogen_treatment constr
_refine_ls_matrix_type full
_refine_ls_number_parameters 250
_refine_ls_number_reflns 4387
_refine_ls_number_restraints 0
_refine_ls_restrained_S_all 1.048
_refine_ls_R_factor_all 0.0469
_refine_ls_R_factor_gt 0.0253
_refine_ls_shift/su_max 0.001
_refine_ls_shift/su_mean 0.000
_refine_ls_structure_factor_coef Fsqd
_refine_ls_weighting_details 'calc w = 1/[\s^2^(Fo^2^)+(0.0170P)^2^+3.1656P] where P = (Fo^2^+2Fc^2^)/3'
_refine_ls_weighting_scheme calc
_refine_ls_wR_factor_gt 0.0514
_refine_ls_wR_factor_ref 0.0566
_reflns_number_gt 3090
_reflns_number_total 4387
_reflns_threshold_expression I>2\s(I)
_cod_data_source_file om6182.cif
_cod_data_source_block I
_cod_original_sg_symbol_H-M 'P 21/c'
_cod_database_code 2202872
_cod_database_fobs_code 2202872

loop_
_symmetry_equiv_pos_as_xyz
'x, y, z'
'-x, y+1/2, -z+1/2'
'-x, -y, -z'
'x, -y-1/2, z-1/2'

loop_
_atom_site_label
_atom_site_fract_x
_atom_site_fract_y
_atom_site_fract_z
_atom_site_U_iso_or_equiv
_atom_site_adp_type
_atom_site_calc_flag
_atom_site_refinement_flags
_atom_site_occupancy
_atom_site_disorder_assembly
_atom_site_disorder_group
_atom_site_type_symbol
Pt 0.5000 1.0000 1.0000 0.01796(5) Uani d S 1 . . Pt
N1 0.4271(4) 0.91776(12) 0.9711(3) 0.0217(6) Uani d . 1 . . N
C1 0.3666(5) 0.88055(15) 1.0494(4) 0.0253(8) Uani d . 1 . . C
H1 0.3594 0.8876 1.1422 0.030 Uiso calc R 1 . . H
C2 0.3152(5) 0.82969(16) 0.9751(4) 0.0303(8) Uani d . 1 . . C
H2 0.2673 0.7965 1.0071 0.036 Uiso calc R 1 . . H
N2 0.4156(4) 0.89074(12) 0.8465(3) 0.0236(6) Uani d . 1 . . N
C3 0.3474(5) 0.83709(16) 0.8474(4) 0.0284(8) Uani d . 1 . . C
H3 0.3262 0.8099 0.7732 0.034 Uiso calc R 1 . . H
N3 0.3773(4) 1.01406(11) 0.7993(3) 0.0215(6) Uani d . 1 . . N
N4 0.3788(4) 0.97327(13) 0.7004(3) 0.0233(6) Uani d . 1 . . N
C4 0.2866(5) 1.05826(16) 0.7320(4) 0.0285(8) Uani d . 1 . . C
H4 0.2625 1.0928 0.7748 0.034 Uiso calc R 1 . . H
C5 0.2320(6) 1.04646(17) 0.5890(4) 0.0338(9) Uani d . 1 . . C
H5 0.1663 1.0710 0.5179 0.041 Uiso calc R 1 . . H
N5 0.6585(4) 0.93213(14) 0.7865(3) 0.0279(7) Uani d . 1 . . N
C6 0.2923(5) 0.99235(18) 0.5719(4) 0.0305(9) Uani d . 1 . . C
H6 0.2763 0.9721 0.4862 0.037 Uiso calc R 1 . . H
N6 0.7242(5) 0.98017(16) 0.7412(4) 0.0403(9) Uani d . 1 . . N
C7 0.4703(5) 0.92015(14) 0.7358(4) 0.0231(7) Uani d . 1 . . C
H7 0.4486 0.8949 0.6514 0.028 Uiso calc R 1 . . H
C8 0.7823(6) 0.9014(2) 0.8769(6) 0.0502(12) Uani d . 1 . . C
H8 0.7657 0.8667 0.9226 0.060 Uiso calc R 1 . . H
C9 0.9354(7) 0.9298(3) 0.8899(7) 0.0659(16) Uani d . 1 . . C
H9 1.0475 0.9189 0.9452 0.079 Uiso calc R 1 . . H
C10 0.8935(6) 0.9785(3) 0.8046(5) 0.0550(14) Uani d . 1 . . C
H10 0.9757 1.0066 0.7935 0.066 Uiso calc R 1 . . H
P1 0.19558(14) 0.66551(4) 0.87996(11) 0.0302(2) Uani d . 1 . . P
F1 0.2842(4) 0.70264(10) 0.7840(3) 0.0460(7) Uani d . 1 . . F
F2 0.3387(4) 0.61572(10) 0.8862(3) 0.0468(7) Uani d . 1 . . F
F3 0.3224(4) 0.69416(11) 1.0157(3) 0.0527(7) Uani d . 1 . . F
F4 0.0570(3) 0.71516(11) 0.8762(3) 0.0512(7) Uani d . 1 . . F
F5 0.1145(4) 0.62778(12) 0.9828(4) 0.0698(10) Uani d . 1 . . F
F6 0.0734(4) 0.63496(14) 0.7477(3) 0.0718(10) Uani d . 1 . . F
O1 -0.2976(6) 0.69773(19) 0.6379(6) 0.0944(17) Uani d . 1 . . O
O2 -0.3404(5) 0.7746(2) 0.7403(4) 0.0859(15) Uani d . 1 . . O
N7 -0.2872(5) 0.7485(2) 0.6552(5) 0.0517(11) Uani d . 1 . . N
C11 -0.2034(11) 0.7802(3) 0.5662(7) 0.101(3) Uani d . 1 . . C
H11A -0.1186 0.8070 0.6228 0.151 Uiso calc R 1 . . H
H11B -0.2913 0.8018 0.4969 0.151 Uiso calc R 1 . . H
H11C -0.1431 0.7534 0.5182 0.151 Uiso calc R 1 . . H

loop_
_atom_site_aniso_label
_atom_site_aniso_U_11
_atom_site_aniso_U_22
_atom_site_aniso_U_33
_atom_site_aniso_U_12
_atom_site_aniso_U_13
_atom_site_aniso_U_23
Pt 0.02210(8) 0.01405(8) 0.01795(8) -0.00105(11) 0.00559(6) -0.00113(10)
N1 0.0251(14) 0.0178(14) 0.0223(15) -0.0013(12) 0.0066(12) -0.0035(12)
C1 0.0302(19) 0.0212(18) 0.0245(19) -0.0035(15) 0.0071(15) 0.0033(14)
C2 0.038(2) 0.0175(18) 0.034(2) -0.0048(16) 0.0067(18) 0.0024(16)
N2 0.0287(16) 0.0186(15) 0.0232(16) -0.0016(12) 0.0065(13) -0.0026(12)
C3 0.033(2) 0.0148(17) 0.034(2) -0.0025(15) 0.0015(17) -0.0035(15)
N3 0.0296(15) 0.0143(16) 0.0191(14) -0.0012(10) 0.0037(12) -0.0008(10)
N4 0.0303(16) 0.0191(15) 0.0183(16) 0.0004(13) 0.0026(12) -0.0019(12)
C4 0.030(2) 0.0216(19) 0.032(2) 0.0037(16) 0.0052(17) 0.0023(16)
C5 0.042(2) 0.026(2) 0.027(2) 0.0035(18) -0.0009(18) 0.0025(16)
N5 0.0285(17) 0.0274(17) 0.0292(18) 0.0019(13) 0.0103(14) -0.0044(13)
C6 0.040(2) 0.027(3) 0.0204(16) -0.0022(18) 0.0016(14) 0.0002(16)
N6 0.040(2) 0.053(2) 0.0291(18) -0.0150(16) 0.0099(16) 0.0072(16)
C7 0.036(2) 0.0140(16) 0.0221(18) -0.0023(14) 0.0121(16) -0.0024(13)
C8 0.039(3) 0.041(3) 0.068(4) 0.013(2) 0.009(2) 0.010(2)
C9 0.030(3) 0.072(4) 0.089(5) 0.008(3) 0.004(3) -0.004(3)
C10 0.037(3) 0.079(4) 0.051(3) -0.017(2) 0.016(2) 0.000(3)
P1 0.0378(6) 0.0213(5) 0.0343(6) -0.0016(4) 0.0140(5) -0.0037(4)
F1 0.0706(18) 0.0314(13) 0.0460(16) 0.0003(13) 0.0330(14) 0.0099(12)
F2 0.0620(17) 0.0298(13) 0.0577(17) 0.0142(12) 0.0320(14) 0.0079(12)
F3 0.075(2) 0.0390(15) 0.0341(15) 0.0038(14) -0.0026(13) -0.0038(12)
F4 0.0466(15) 0.0445(16) 0.0634(19) 0.0171(13) 0.0159(14) -0.0068(14)
F5 0.096(2) 0.0377(16) 0.103(3) -0.0087(16) 0.074(2) 0.0008(16)
F6 0.0573(19) 0.070(2) 0.077(2) -0.0129(16) -0.0024(16) -0.0431(18)
O1 0.069(3) 0.052(3) 0.132(4) -0.013(2) -0.028(3) 0.014(3)
O2 0.055(2) 0.153(5) 0.055(3) 0.004(3) 0.023(2) -0.019(3)
N7 0.042(2) 0.058(3) 0.050(3) -0.008(2) 0.003(2) -0.002(2)
C11 0.145(7) 0.098(6) 0.079(5) -0.038(5) 0.065(5) -0.007(4)

loop_
_atom_type_symbol
_atom_type_description
_atom_type_scat_dispersion_real
_atom_type_scat_dispersion_imag
_atom_type_scat_source
C C 0.0033 0.0016 'International Tables Vol C Tables 4.2.6.8 and 6.1.1.4'
H H 0.0000 0.0000 'International Tables Vol C Tables 4.2.6.8 and 6.1.1.4'
N N 0.0061 0.0033 'International Tables Vol C Tables 4.2.6.8 and 6.1.1.4'
F F 0.0171 0.0103 'International Tables Vol C Tables 4.2.6.8 and 6.1.1.4'
P P 0.1023 0.0942 'International Tables Vol C Tables 4.2.6.8 and 6.1.1.4'
Pt Pt -1.7033 8.3905 'International Tables Vol C Tables 4.2.6.8 and 6.1.1.4'
O O 0.0106 0.0060 'International Tables Vol C Tables 4.2.6.8 and 6.1.1.4'

loop_
_geom_angle_atom_site_label_1
_geom_angle_atom_site_label_2
_geom_angle_atom_site_label_3
_geom_angle_site_symmetry_1
_geom_angle_site_symmetry_3
_geom_angle
N1 Pt N1 . 3_677 180.0000(10)
N1 Pt N3 . 3_677 91.95(11)
N1 Pt N3 3_677 3_677 88.05(11)
N1 Pt N3 . . 88.05(11)
N1 Pt N3 3_677 . 91.95(11)
N3 Pt N3 3_677 . 180.0000(10)
C1 N1 N2 . . 106.1(3)
C1 N1 Pt . . 132.3(2)
N2 N1 Pt . . 121.2(2)
N1 C1 C2 . . 110.1(3)
N1 C1 H1 . . 125.0
C2 C1 H1 . . 125.0
C3 C2 C1 . . 106.4(3)
C3 C2 H2 . . 126.8
C1 C2 H2 . . 126.8
C3 N2 N1 . . 110.4(3)
C3 N2 C7 . . 129.4(3)
N1 N2 C7 . . 120.2(3)
N2 C3 C2 . . 107.0(3)
N2 C3 H3 . . 126.5
C2 C3 H3 . . 126.5
C4 N3 N4 . . 106.3(3)
C4 N3 Pt . . 133.2(3)
N4 N3 Pt . . 120.5(2)
C6 N4 N3 . . 110.5(3)
C6 N4 C7 . . 128.0(3)
N3 N4 C7 . . 121.5(3)
N3 C4 C5 . . 110.0(3)
N3 C4 H4 . . 125.0
C5 C4 H4 . . 125.0
C6 C5 C4 . . 106.2(3)
C6 C5 H5 . . 126.9
C4 C5 H5 . . 126.9
C8 N5 N6 . . 112.3(4)
C8 N5 C7 . . 128.7(4)
N6 N5 C7 . . 119.0(3)
N4 C6 C5 . . 107.0(3)
N4 C6 H6 . . 126.5
C5 C6 H6 . . 126.5
C10 N6 N5 . . 104.3(4)
N4 C7 N2 . . 111.1(3)
N4 C7 N5 . . 109.0(3)
N2 C7 N5 . . 107.9(3)
N4 C7 H7 . . 109.6
N2 C7 H7 . . 109.6
N5 C7 H7 . . 109.6
N5 C8 C9 . . 106.5(5)
N5 C8 H8 . . 126.7
C9 C8 H8 . . 126.7
C8 C9 C10 . . 105.6(5)
C8 C9 H9 . . 127.2
C10 C9 H9 . . 127.2
N6 C10 C9 . . 111.3(4)
N6 C10 H10 . . 124.4
C9 C10 H10 . . 124.4
F1 P1 F6 . . 91.11(18)
F1 P1 F4 . . 90.15(15)
F6 P1 F4 . . 92.03(17)
F1 P1 F5 . . 177.3(2)
F6 P1 F5 . . 91.2(2)
F4 P1 F5 . . 91.32(16)
F1 P1 F3 . . 89.85(16)
F6 P1 F3 . . 177.88(18)
F4 P1 F3 . . 89.86(15)
F5 P1 F3 . . 87.84(18)
F1 P1 F2 . . 89.80(14)
F6 P1 F2 . . 89.07(17)
F4 P1 F2 . . 178.91(17)
F5 P1 F2 . . 88.70(15)
F3 P1 F2 . . 89.04(15)
O1 N7 O2 . . 125.3(6)
O1 N7 C11 . . 116.5(6)
O2 N7 C11 . . 118.3(5)
N7 C11 H11A . . 109.5
N7 C11 H11B . . 109.5
H11A C11 H11B . . 109.5
N7 C11 H11C . . 109.5
H11A C11 H11C . . 109.5
H11B C11 H11C . . 109.5

loop_
_geom_bond_atom_site_label_1
_geom_bond_atom_site_label_2
_geom_bond_site_symmetry_2
_geom_bond_distance
_geom_bond_publ_flag
Pt N1 . 1.996(3) ?
Pt N1 3_677 1.996(3) ?
Pt N3 3_677 2.000(3) ?
Pt N3 . 2.000(3) ?
N1 C1 . 1.332(4) ?
N1 N2 . 1.367(4) ?
C1 C2 . 1.396(5) ?
C1 H1 . 0.9500 ?
C2 C3 . 1.365(5) ?
C2 H2 . 0.9500 ?
N2 C3 . 1.360(5) ?
N2 C7 . 1.450(4) ?
C3 H3 . 0.9500 ?
N3 C4 . 1.330(4) ?
N3 N4 . 1.366(4) ?
N4 C6 . 1.354(5) ?
N4 C7 . 1.429(4) ?
C4 C5 . 1.396(5) ?
C4 H4 . 0.9500 ?
C5 C6 . 1.372(5) ?
C5 H5 . 0.9500 ?
N5 C8 . 1.349(5) ?
N5 N6 . 1.357(5) ?
N5 C7 . 1.473(5) ?
C6 H6 . 0.9500 ?
N6 C10 . 1.328(6) ?
C7 H7 . 1.0000 ?
C8 C9 . 1.359(7) ?
C8 H8 . 0.9500 ?
C9 C10 . 1.399(8) ?
C9 H9 . 0.9500 ?
C10 H10 . 0.9500 ?
P1 F1 . 1.578(2) ?
P1 F6 . 1.581(3) ?
P1 F4 . 1.588(3) ?
P1 F5 . 1.600(3) ?
P1 F3 . 1.600(3) ?
P1 F2 . 1.611(3) ?
O1 N7 . 1.191(6) ?
O2 N7 . 1.201(5) ?
N7 C11 . 1.438(7) ?
C11 H11A . 0.9800 ?
C11 H11B . 0.9800 ?
C11 H11C . 0.9800 ?

loop_
_geom_hbond_atom_site_label_D
_geom_hbond_atom_site_label_H
_geom_hbond_atom_site_label_A
_geom_hbond_site_symmetry_A
_geom_hbond_distance_DH
_geom_hbond_distance_HA
_geom_hbond_distance_DA
_geom_hbond_angle_DHA
_geom_hbond_publ_flag
C6 H6 N6 3_676 0.95 2.51 3.136(5) 123 y
C4 H4 O1 2_556 0.95 2.58 3.481(6) 159 y
C5 H5 F5 2_556 0.95 2.59 3.259(5) 128 y
C3 H3 F1 1_555 0.95 2.52 3.201(4) 129 y
C2 H2 F3 1_555 0.95 2.42 3.174(5) 137 y
C6 H6 F2 4_575 0.95 2.38 3.190(5) 144 y
C7 H7 F2 4_575 1.00 2.56 3.450(5) 149 y
C3 H3 F3 4_575 0.95 2.55 3.321(5) 139 y
C7 H7 F3 4_575 1.00 2.53 3.444(4) 152 y
C11 H11C F4 4_575 0.98 2.49 3.136(7) 123 y
C1 H1 F2 4_576 0.95 2.47 3.402(5) 168 y

loop_
_geom_torsion_atom_site_label_1
_geom_torsion_atom_site_label_2
_geom_torsion_atom_site_label_3
_geom_torsion_atom_site_label_4
_geom_torsion
N3 Pt N1 C1 -138.3(3)
N3 Pt N1 N2 34.3(3)
N2 N1 C1 C2 -0.3(4)
Pt N1 C1 C2 173.1(3)
N1 C1 C2 C3 0.2(5)
C1 N1 N2 C3 0.3(4)
Pt N1 N2 C3 -174.0(2)
C1 N1 N2 C7 179.4(3)
Pt N1 N2 C7 5.1(4)
N1 N2 C3 C2 -0.2(4)
C7 N2 C3 C2 -179.2(4)
C1 C2 C3 N2 0.0(4)
N1 Pt N3 C4 144.4(4)
N1 Pt N3 N4 -36.3(3)
C4 N3 N4 C6 1.1(4)
Pt N3 N4 C6 -178.3(2)
C4 N3 N4 C7 178.1(3)
Pt N3 N4 C7 -1.4(4)
N4 N3 C4 C5 -1.0(4)
Pt N3 C4 C5 178.3(3)
N3 C4 C5 C6 0.6(5)
N3 N4 C6 C5 -0.7(4)
C7 N4 C6 C5 -177.4(3)
C4 C5 C6 N4 0.1(5)
C8 N5 N6 C10 0.6(5)
C7 N5 N6 C10 -179.9(4)
C6 N4 C7 N2 -129.2(4)
N3 N4 C7 N2 54.4(4)
C6 N4 C7 N5 112.1(4)
N3 N4 C7 N5 -64.3(4)
C3 N2 C7 N4 122.5(4)
N1 N2 C7 N4 -56.4(4)
C3 N2 C7 N5 -118.1(4)
N1 N2 C7 N5 63.0(4)
C8 N5 C7 N4 152.2(4)
N6 N5 C7 N4 -27.1(4)
C8 N5 C7 N2 31.4(5)
N6 N5 C7 N2 -147.9(3)
N6 N5 C8 C9 -0.9(6)
C7 N5 C8 C9 179.7(4)
N5 C8 C9 C10 0.8(6)
N5 N6 C10 C9 -0.1(6)
C8 C9 C10 N6 -0.4(7)
